data_2016336
loop_
_publ_author_name
'Jones, Peter G.'
'Hopf, Henning'
'Mlynek, Cornelia'
'Swaminathan, Vijay Narayanan'

_publ_section_title
;
 Weak C---H&#x00B7;&#x00B7;&#x00B7;N[tripleC hydrogen bonds in the
 structures of two poly(cyano)-substituted ring systems
;
_journal_coeditor_code HJ3057
_journal_issue 12
_journal_name_full 'Acta Crystallographica Section C'
_journal_page_first o723
_journal_page_last o725
_journal_paper_doi 10.1107/S0108270107052535
_journal_volume 63
_journal_year 2007
_chemical_formula_iupac 'C9 H3 N3'
_chemical_formula_moiety 'C9 H3 N3'
_chemical_formula_sum 'C9 H3 N3'
_chemical_formula_weight 153.14
_chemical_name_systematic
;
benzene-1,2,3-tricarbonitrile
;
_space_group_IT_number 19
_symmetry_cell_setting orthorhombic
_symmetry_space_group_name_Hall 'P 2ac 2ab'
_symmetry_space_group_name_H-M 'P 21 21 21'
_atom_sites_solution_hydrogens geom
_atom_sites_solution_primary direct
_atom_sites_solution_secondary difmap
_audit_creation_method SHELXL-97
_cell_angle_alpha 90.00
_cell_angle_beta 90.00
_cell_angle_gamma 90.00
_cell_formula_units_Z 8
_cell_length_a 6.7083(12)
_cell_length_b 7.8650(14)
_cell_length_c 28.811(5)
_cell_measurement_reflns_used 8084
_cell_measurement_temperature 133(2)
_cell_measurement_theta_max 30.45
_cell_measurement_theta_min 2.83
_cell_volume 1520.1(5)
_computing_cell_refinement 'SAINT (Bruker, 1998)'
_computing_data_collection 'SMART (Bruker, 1998)'
_computing_data_reduction 'SAINT (Bruker, 1998)'
_computing_molecular_graphics 'XP (Siemens, 1994)'
_computing_publication_material 'SHELXL97 (Sheldrick, 1997)'
_computing_structure_refinement 'SHELXL97 (Sheldrick, 1997)'
_computing_structure_solution 'SHELXS97 (Sheldrick, 1997)'
_diffrn_ambient_temperature 133(2)
_diffrn_detector_area_resol_mean 8.192
_diffrn_measured_fraction_theta_full 1.000
_diffrn_measured_fraction_theta_max 1.000
_diffrn_measurement_device_type 'Bruker SMART 1000 CCD area-detector'
_diffrn_measurement_method omega-scan
_diffrn_radiation_monochromator graphite
_diffrn_radiation_source 'fine-focus sealed tube'
_diffrn_radiation_type MoK\a
_diffrn_radiation_wavelength 0.71073
_diffrn_reflns_av_R_equivalents 0.0892
_diffrn_reflns_av_sigmaI/netI 0.0511
_diffrn_reflns_limit_h_max 9
_diffrn_reflns_limit_h_min -9
_diffrn_reflns_limit_k_max 11
_diffrn_reflns_limit_k_min -11
_diffrn_reflns_limit_l_max 40
_diffrn_reflns_limit_l_min -40
_diffrn_reflns_number 17402
_diffrn_reflns_theta_full 30.00
_diffrn_reflns_theta_max 30.03
_diffrn_reflns_theta_min 1.41
_exptl_absorpt_coefficient_mu 0.086
_exptl_absorpt_correction_type none
_exptl_crystal_colour colourless
_exptl_crystal_density_diffrn 1.338
_exptl_crystal_density_method 'not measured'
_exptl_crystal_description tablet
_exptl_crystal_F_000 624
_exptl_crystal_size_max 0.23
_exptl_crystal_size_mid 0.15
_exptl_crystal_size_min 0.10
_refine_diff_density_max 0.308
_refine_diff_density_min -0.322
_refine_ls_extinction_method none
_refine_ls_goodness_of_fit_ref 1.074
_refine_ls_hydrogen_treatment constr
_refine_ls_matrix_type full
_refine_ls_number_parameters 217
_refine_ls_number_reflns 2581
_refine_ls_number_restraints 0
_refine_ls_restrained_S_all 1.074
_refine_ls_R_factor_all 0.0693
_refine_ls_R_factor_gt 0.0539
_refine_ls_shift/su_max 0.000
_refine_ls_shift/su_mean 0.000
_refine_ls_structure_factor_coef Fsqd
_refine_ls_weighting_details 'calc w=1/[\s^2^(Fo^2^)+(0.0510P)^2^+0.3332P] where P=(Fo^2^+2Fc^2^)/3'
_refine_ls_weighting_scheme calc
_refine_ls_wR_factor_gt 0.1099
_refine_ls_wR_factor_ref 0.1151
_reflns_number_gt 2067
_reflns_number_total 2581
_reflns_threshold_expression >2sigma(I)
_cod_data_source_file hj3057.cif
_cod_data_source_block II
_cod_depositor_comments
;
The following automatic conversions were performed:
'_symmetry_cell_setting' value 'Orthorhombic' changed to 'orthorhombic'
according to '/home/saulius/struct/CIF-dictionaries/cif_core.dic'
dictionary named 'cif_core.dic' version 2.4.1 from 2010-06-29.

Automatic conversion script
Id: cif_fix_enum 1527 2010-12-29 10:47:43Z saulius 

The following automatic conversions were performed:

'_symmetry_cell_setting' value 'Orthorhombic' changed to
'orthorhombic' according to
/home/saulius/struct/CIF-dictionaries/cif_core.dic dictionary named
'cif_core.dic' version 2.4.1 from 2010-06-29.

Automatic conversion script
Id: cif_fix_values 1715 2011-07-08 13:25:40Z adriana 
;
_cod_database_code 2016336
_cod_database_fobs_code 2016336

loop_
_symmetry_equiv_pos_as_xyz
'x, y, z'
'-x+1/2, -y, z+1/2'
'-x, y+1/2, -z+1/2'
'x+1/2, -y+1/2, -z'

loop_
_atom_site_type_symbol
_atom_site_label
_atom_site_fract_x
_atom_site_fract_y
_atom_site_fract_z
_atom_site_U_iso_or_equiv
_atom_site_adp_type
_atom_site_calc_flag
_atom_site_refinement_flags
_atom_site_occupancy
C C1 0.0222(3) 0.6459(3) 0.58460(7) 0.0198(4) Uani d . 1
C C2 0.0493(3) 0.5615(3) 0.54219(7) 0.0189(4) Uani d . 1
C C3 0.2262(3) 0.4698(3) 0.53508(7) 0.0211(4) Uani d . 1
C C4 0.3721(4) 0.4646(3) 0.56952(8) 0.0250(5) Uani d . 1
H H4 0.4928 0.4044 0.5644 0.030 Uiso calc R 1
C C5 0.3404(3) 0.5477(3) 0.61133(8) 0.0248(5) Uani d . 1
H H5 0.4392 0.5424 0.6349 0.030 Uiso calc R 1
C C6 0.1670(3) 0.6381(3) 0.61911(7) 0.0236(5) Uani d . 1
H H6 0.1468 0.6946 0.6479 0.028 Uiso calc R 1
C C7 -0.1582(3) 0.7432(3) 0.59171(7) 0.0227(5) Uani d . 1
C C8 -0.1047(4) 0.5687(3) 0.50744(7) 0.0232(5) Uani d . 1
C C9 0.2568(3) 0.3791(3) 0.49195(8) 0.0242(5) Uani d . 1
N N1 -0.2990(3) 0.8221(3) 0.59664(8) 0.0357(5) Uani d . 1
N N2 -0.2307(3) 0.5745(3) 0.48088(7) 0.0335(5) Uani d . 1
N N3 0.2824(3) 0.3049(3) 0.45843(7) 0.0340(5) Uani d . 1
C C1' 0.6217(3) 0.6396(3) 0.79088(7) 0.0209(4) Uani d . 1
C C2' 0.8043(3) 0.7238(3) 0.78902(7) 0.0202(4) Uani d . 1
C C3' 0.9256(3) 0.7255(3) 0.82864(8) 0.0227(5) Uani d . 1
C C4' 0.8659(4) 0.6406(3) 0.86861(8) 0.0262(5) Uani d . 1
H H4' 0.9488 0.6413 0.8953 0.031 Uiso calc R 1
C C5' 0.6853(4) 0.5548(3) 0.86949(8) 0.0273(5) Uani d . 1
H H5' 0.6457 0.4960 0.8968 0.033 Uiso calc R 1
C C6' 0.5626(4) 0.5543(3) 0.83099(8) 0.0254(5) Uani d . 1
H H6' 0.4386 0.4960 0.8318 0.031 Uiso calc R 1
C C7' 0.4900(4) 0.6434(3) 0.75116(8) 0.0261(5) Uani d . 1
C C8' 0.8682(4) 0.8049(3) 0.74668(8) 0.0255(5) Uani d . 1
C C9' 1.1097(4) 0.8192(3) 0.82832(9) 0.0302(5) Uani d . 1
N N1' 0.3811(4) 0.6491(3) 0.72070(7) 0.0410(6) Uani d . 1
N N2' 0.9170(4) 0.8666(3) 0.71276(8) 0.0393(6) Uani d . 1
N N3' 1.2546(3) 0.8962(4) 0.82887(9) 0.0467(7) Uani d . 1

loop_
_atom_site_aniso_label
_atom_site_aniso_U_11
_atom_site_aniso_U_22
_atom_site_aniso_U_33
_atom_site_aniso_U_12
_atom_site_aniso_U_13
_atom_site_aniso_U_23
C1 0.0186(10) 0.0196(10) 0.0211(10) -0.0010(9) 0.0019(8) 0.0014(8)
C2 0.0229(10) 0.0178(10) 0.0158(9) -0.0007(9) 0.0013(8) 0.0035(8)
C3 0.0221(11) 0.0195(10) 0.0219(10) -0.0001(9) 0.0060(9) 0.0020(9)
C4 0.0188(10) 0.0265(11) 0.0298(11) 0.0018(10) 0.0021(10) 0.0037(10)
C5 0.0195(11) 0.0301(12) 0.0249(11) -0.0025(10) -0.0035(9) 0.0031(10)
C6 0.0261(11) 0.0253(11) 0.0194(10) -0.0056(10) -0.0002(9) 0.0004(9)
C7 0.0236(11) 0.0244(11) 0.0202(10) -0.0010(10) 0.0015(9) -0.0005(9)
C8 0.0280(12) 0.0234(10) 0.0183(9) 0.0046(10) 0.0028(9) 0.0012(8)
C9 0.0231(11) 0.0234(11) 0.0261(10) 0.0015(10) 0.0039(10) 0.0034(9)
N1 0.0318(12) 0.0367(12) 0.0384(12) 0.0084(10) 0.0018(10) -0.0024(10)
N2 0.0375(12) 0.0382(12) 0.0247(10) 0.0067(11) -0.0057(10) -0.0002(9)
N3 0.0387(12) 0.0325(11) 0.0309(11) 0.0026(10) 0.0081(10) -0.0022(9)
C1' 0.0205(10) 0.0238(10) 0.0185(9) -0.0001(10) -0.0006(9) 0.0018(9)
C2' 0.0204(10) 0.0191(10) 0.0210(10) 0.0022(9) 0.0024(8) -0.0021(8)
C3' 0.0205(10) 0.0215(10) 0.0259(11) 0.0023(9) 0.0005(9) -0.0050(9)
C4' 0.0313(12) 0.0260(11) 0.0212(10) 0.0055(11) -0.0074(10) -0.0034(9)
C5' 0.0371(13) 0.0257(11) 0.0190(10) 0.0017(11) 0.0005(10) 0.0031(9)
C6' 0.0260(11) 0.0261(11) 0.0241(11) -0.0063(10) -0.0003(9) 0.0019(9)
C7' 0.0246(11) 0.0330(12) 0.0208(9) -0.0021(10) 0.0011(9) 0.0023(10)
C8' 0.0231(11) 0.0257(11) 0.0277(11) -0.0010(10) 0.0040(10) -0.0007(9)
C9' 0.0240(12) 0.0342(13) 0.0324(12) 0.0013(11) 0.0007(10) -0.0108(11)
N1' 0.0360(12) 0.0613(16) 0.0255(10) 0.0002(13) -0.0063(10) 0.0006(11)
N2' 0.0408(13) 0.0404(13) 0.0367(11) -0.0041(12) 0.0101(10) 0.0079(11)
N3' 0.0279(12) 0.0551(16) 0.0571(15) -0.0090(12) 0.0017(12) -0.0152(13)

loop_
_atom_type_symbol
_atom_type_description
_atom_type_scat_dispersion_real
_atom_type_scat_dispersion_imag
_atom_type_scat_source
C C 0.0033 0.0016 'International Tables Vol C Tables 4.2.6.8 and 6.1.1.4'
H H 0.0000 0.0000 'International Tables Vol C Tables 4.2.6.8 and 6.1.1.4'
N N 0.0061 0.0033 'International Tables Vol C Tables 4.2.6.8 and 6.1.1.4'

loop_
_geom_angle_atom_site_label_1
_geom_angle_atom_site_label_2
_geom_angle_atom_site_label_3
_geom_angle
C6 C1 C2 120.7(2)
C6 C1 C7 120.42(19)
C2 C1 C7 118.86(19)
C1 C2 C3 118.70(19)
C1 C2 C8 119.59(19)
C3 C2 C8 121.70(19)
C4 C3 C2 120.3(2)
C4 C3 C9 119.8(2)
C2 C3 C9 119.9(2)
C5 C4 C3 119.8(2)
C6 C5 C4 120.8(2)
C5 C6 C1 119.6(2)
N1 C7 C1 178.6(3)
N2 C8 C2 178.1(2)
N3 C9 C3 178.6(3)
C2' C1' C6' 120.72(19)
C2' C1' C7' 119.8(2)
C6' C1' C7' 119.5(2)
C1' C2' C3' 118.92(19)
C1' C2' C8' 120.3(2)
C3' C2' C8' 120.8(2)
C4' C3' C2' 120.2(2)
C4' C3' C9' 119.9(2)
C2' C3' C9' 119.9(2)
C5' C4' C3' 120.0(2)
C6' C5' C4' 120.5(2)
C5' C6' C1' 119.6(2)
N1' C7' C1' 177.6(3)
N2' C8' C2' 178.7(3)
N3' C9' C3' 178.4(3)
C5 C4 H4 120.1
C3 C4 H4 120.1
C6 C5 H5 119.6
C4 C5 H5 119.6
C5 C6 H6 120.2
C1 C6 H6 120.2
C5' C4' H4' 120.0
C3' C4' H4' 120.0
C6' C5' H5' 119.7
C4' C5' H5' 119.7
C5' C6' H6' 120.2
C1' C6' H6' 120.2

loop_
_geom_bond_atom_site_label_1
_geom_bond_atom_site_label_2
_geom_bond_distance
C1 C6 1.392(3)
C1 C2 1.402(3)
C1 C7 1.446(3)
C2 C3 1.403(3)
C2 C8 1.440(3)
C3 C4 1.394(3)
C3 C9 1.447(3)
C4 C5 1.387(3)
C5 C6 1.381(3)
C7 N1 1.139(3)
C8 N2 1.141(3)
C9 N3 1.142(3)
C1' C2' 1.393(3)
C1' C6' 1.394(3)
C1' C7' 1.446(3)
C2' C3' 1.402(3)
C2' C8' 1.442(3)
C3' C4' 1.390(3)
C3' C9' 1.438(3)
C4' C5' 1.386(4)
C5' C6' 1.381(3)
C7' N1' 1.143(3)
C8' N2' 1.139(3)
C9' N3' 1.146(3)
C4 H4 0.9500
C5 H5 0.9500
C6 H6 0.9500
C4' H4' 0.9500
C5' H5' 0.9500
C6' H6' 0.9500

loop_
_geom_hbond_atom_site_label_D
_geom_hbond_atom_site_label_H
_geom_hbond_atom_site_label_A
_geom_hbond_site_symmetry_A
_geom_hbond_distance_DH
_geom_hbond_distance_HA
_geom_hbond_distance_DA
_geom_hbond_angle_DHA
C5' H5' N1 3_546 0.95 2.71 3.320(3) 123.0
C6' H6' N1 3_546 0.95 2.64 3.288(3) 125.4
C5' H5' N2 2_565 0.95 2.55 3.380(3) 146.1
C4 H4 N3 4_556 0.95 2.63 3.566(3) 168.8
C4' H4' N3 2_665 0.95 2.60 3.528(3) 167.3
C5 H5 N1' . 0.95 2.64 3.262(3) 123.6
C6 H6 N1' . 0.95 2.65 3.261(3) 122.9
C5 H5 N3' 3_746 0.95 2.57 3.430(3) 150.0
C6 H6 N2' 1_455 0.95 2.78 3.650(3) 153.5
C6' H6' N2' 3_646 0.95 2.89 3.758(3) 151.6

loop_
_geom_torsion_atom_site_label_1
_geom_torsion_atom_site_label_2
_geom_torsion_atom_site_label_3
_geom_torsion_atom_site_label_4
_geom_torsion
C6 C1 C2 C3 -0.4(3)
C7 C1 C2 C3 178.81(19)
C6 C1 C2 C8 178.7(2)
C7 C1 C2 C8 -2.0(3)
C1 C2 C3 C4 -0.5(3)
C8 C2 C3 C4 -179.7(2)
C1 C2 C3 C9 178.9(2)
C8 C2 C3 C9 -0.2(3)
C2 C3 C4 C5 1.3(3)
C9 C3 C4 C5 -178.2(2)
C3 C4 C5 C6 -1.0(3)
C4 C5 C6 C1 0.0(3)
C2 C1 C6 C5 0.7(3)
C7 C1 C6 C5 -178.5(2)
C6' C1' C2' C3' -1.8(3)
C7' C1' C2' C3' 176.9(2)
C6' C1' C2' C8' 177.1(2)
C7' C1' C2' C8' -4.1(3)
C1' C2' C3' C4' 1.7(3)
C8' C2' C3' C4' -177.2(2)
C1' C2' C3' C9' -176.7(2)
C8' C2' C3' C9' 4.4(3)
C2' C3' C4' C5' -0.5(3)
C9' C3' C4' C5' 177.9(2)
C3' C4' C5' C6' -0.6(4)
C4' C5' C6' C1' 0.5(4)
C2' C1' C6' C5' 0.8(4)
C7' C1' C6' C5' -178.0(2)

loop_
_cod_related_entry_id
_cod_related_entry_database
_cod_related_entry_code
1 ChemSpider 9074154
